data_2212215
loop_
_publ_author_name
'Quan-Xuan Zhang'
'Qing-Bin Xue'
'Liang-Yi Qie'

_publ_section_title
;
 (4-Fluoro-3-nitrophenyl)ferrocene
;
_journal_coeditor_code HG2159
_journal_issue 2
_journal_name_full 'Acta Crystallographica Section E'
_journal_page_first m335
_journal_page_last m336
_journal_paper_doi 10.1107/S1600536806054912
_journal_volume 63
_journal_year 2007
_chemical_formula_iupac '[Fe (C5 H5) (C11 H7 F N O2)]'
_chemical_formula_moiety 'C16 H12 F Fe N O2'
_chemical_formula_sum 'C16 H12 F Fe N O2'
_chemical_formula_weight 325.12
_chemical_name_systematic
;
(4-Fluoro-3-nitrophenyl)ferrocene
;
_space_group_IT_number 14
_symmetry_cell_setting monoclinic
_symmetry_space_group_name_Hall '-P 2yn'
_symmetry_space_group_name_H-M 'P 1 21/n 1'
_atom_sites_solution_hydrogens geom
_atom_sites_solution_primary direct
_atom_sites_solution_secondary difmap
_audit_creation_method SHELXL-97
_cell_angle_alpha 90.00
_cell_angle_beta 104.882(3)
_cell_angle_gamma 90.00
_cell_formula_units_Z 4
_cell_length_a 10.196(2)
_cell_length_b 12.905(3)
_cell_length_c 10.639(2)
_cell_measurement_reflns_used 3757
_cell_measurement_temperature 446(2)
_cell_measurement_theta_max 26.87
_cell_measurement_theta_min 2.66
_cell_volume 1352.9(5)
_computing_cell_refinement 'SAINT (Bruker, 1999)'
_computing_data_collection 'SMART (Bruker, 1998)'
_computing_data_reduction SAINT
_computing_molecular_graphics SHELXTL
_computing_publication_material SHELXTL
_computing_structure_refinement SHELXTL
_computing_structure_solution 'SHELXTL (Bruker, 1999)'
_diffrn_ambient_temperature 293(2)
_diffrn_measured_fraction_theta_full 0.998
_diffrn_measured_fraction_theta_max 0.998
_diffrn_measurement_device_type 'Bruker SMART CCD area-detector'
_diffrn_measurement_method '\f and \w'
_diffrn_radiation_monochromator graphite
_diffrn_radiation_source 'fine-focus sealed tube'
_diffrn_radiation_type MoK\a
_diffrn_radiation_wavelength 0.71073
_diffrn_reflns_av_R_equivalents 0.0276
_diffrn_reflns_av_sigmaI/netI 0.0300
_diffrn_reflns_limit_h_max 10
_diffrn_reflns_limit_h_min -12
_diffrn_reflns_limit_k_max 15
_diffrn_reflns_limit_k_min -8
_diffrn_reflns_limit_l_max 12
_diffrn_reflns_limit_l_min -11
_diffrn_reflns_number 6918
_diffrn_reflns_theta_full 25.49
_diffrn_reflns_theta_max 25.49
_diffrn_reflns_theta_min 2.47
_diffrn_standards_decay_% 0
_diffrn_standards_number 0
_exptl_absorpt_coefficient_mu 1.129
_exptl_absorpt_correction_T_max 0.6673
_exptl_absorpt_correction_T_min 0.6306
_exptl_absorpt_correction_type multi-scan
_exptl_absorpt_process_details '(SADABS; Sheldrick, 1996)'
_exptl_crystal_colour Red
_exptl_crystal_density_diffrn 1.596
_exptl_crystal_density_method 'not measured'
_exptl_crystal_description Block
_exptl_crystal_F_000 664
_exptl_crystal_size_max 0.45
_exptl_crystal_size_mid 0.40
_exptl_crystal_size_min 0.39
_refine_diff_density_max 0.373
_refine_diff_density_min -0.261
_refine_ls_extinction_method none
_refine_ls_goodness_of_fit_ref 1.047
_refine_ls_hydrogen_treatment constr
_refine_ls_matrix_type full
_refine_ls_number_parameters 190
_refine_ls_number_reflns 2510
_refine_ls_number_restraints 12
_refine_ls_restrained_S_all 1.044
_refine_ls_R_factor_all 0.0443
_refine_ls_R_factor_gt 0.0372
_refine_ls_shift/su_max 0.001
_refine_ls_shift/su_mean 0.000
_refine_ls_structure_factor_coef Fsqd
_refine_ls_weighting_details 'calc w=1/[\s^2^(Fo^2^)+(0.0554P)^2^+0.3244P] where P=(Fo^2^+2Fc^2^)/3'
_refine_ls_weighting_scheme calc
_refine_ls_wR_factor_gt 0.0947
_refine_ls_wR_factor_ref 0.0995
_reflns_number_gt 2119
_reflns_number_total 2510
_reflns_threshold_expression I>2\s(I)
_cod_data_source_file hg2159.cif
_cod_data_source_block I
_cod_depositor_comments
;
The following automatic conversions were performed:
'_symmetry_cell_setting' value 'Monoclinic' changed to 'monoclinic'
according to '/home/saulius/struct/CIF-dictionaries/cif_core.dic'
dictionary named 'cif_core.dic' version 2.4.1 from 2010-06-29.

Automatic conversion script
Id: cif_fix_enum 1527 2010-12-29 10:47:43Z saulius 

The following automatic conversions were performed:

'_symmetry_cell_setting' value 'Monoclinic' changed to 'monoclinic'
according to /home/saulius/struct/CIF-dictionaries/cif_core.dic
dictionary named 'cif_core.dic' version 2.4.1 from 2010-06-29.

Automatic conversion script
Id: cif_fix_values 1715 2011-07-08 13:25:40Z adriana 
;
_cod_original_sg_symbol_H-M 'P 21/n'
_cod_database_code 2212215
_cod_database_fobs_code 2212215

loop_
_symmetry_equiv_pos_as_xyz
'x, y, z'
'-x+1/2, y+1/2, -z+1/2'
'-x, -y, -z'
'x-1/2, -y-1/2, z-1/2'

loop_
_atom_site_type_symbol
_atom_site_label
_atom_site_fract_x
_atom_site_fract_y
_atom_site_fract_z
_atom_site_U_iso_or_equiv
_atom_site_adp_type
_atom_site_calc_flag
_atom_site_refinement_flags
_atom_site_occupancy
Fe Fe1 0.89710(3) 0.21761(3) 0.74806(3) 0.03879(15) Uani d . 1
F F1 0.7215(2) 0.08355(17) 0.07730(18) 0.0897(6) Uani d U 1
O O1 0.5659(3) -0.05216(19) 0.1368(2) 0.0816(7) Uani d . 1
O O2 0.5771(2) -0.09016(19) 0.3354(2) 0.0831(8) Uani d . 1
N N1 0.6170(2) -0.04155(19) 0.2551(2) 0.0584(7) Uani d . 1
C C1 0.8678(4) 0.3597(3) 0.8191(4) 0.0765(10) Uani d . 1
H H1A 0.9381 0.4094 0.8613 0.092 Uiso calc R 1
C C2 0.8025(5) 0.3527(3) 0.6831(4) 0.0945(15) Uani d U 1
H H2A 0.8203 0.3968 0.6143 0.113 Uiso calc R 1
C C3 0.7075(4) 0.2723(3) 0.6664(3) 0.0781(11) Uani d . 1
H H3A 0.6475 0.2497 0.5835 0.094 Uiso calc R 1
C C4 0.7124(3) 0.2308(3) 0.7866(3) 0.0658(9) Uani d . 1
H H4A 0.6567 0.1732 0.8037 0.079 Uiso calc R 1
C C5 0.8092(3) 0.2843(2) 0.8796(3) 0.0628(8) Uani d . 1
H H5A 0.8334 0.2701 0.9732 0.075 Uiso calc R 1
C C6 0.9276(3) 0.0644(2) 0.7228(3) 0.0494(7) Uani d . 1
H H6A 0.8596 0.0096 0.7158 0.059 Uiso calc R 1
C C7 1.0170(3) 0.1002(2) 0.8398(3) 0.0571(7) Uani d . 1
H H7A 1.0217 0.0743 0.9275 0.069 Uiso calc R 1
C C8 1.0981(3) 0.1793(2) 0.8079(3) 0.0570(7) Uani d . 1
H H8A 1.1685 0.2185 0.8696 0.068 Uiso calc R 1
C C9 1.0597(3) 0.1927(2) 0.6727(3) 0.0473(6) Uani d . 1
H H9A 1.0986 0.2436 0.6241 0.057 Uiso calc R 1
C C10 0.9533(2) 0.12136(18) 0.6174(2) 0.0390(5) Uani d . 1
C C11 0.8878(2) 0.11023(17) 0.4778(2) 0.0363(5) Uani d . 1
C C12 0.9333(3) 0.1682(2) 0.3863(3) 0.0489(6) Uani d . 1
H H12A 1.0037 0.2153 0.4154 0.059 Uiso calc R 1
C C13 0.8782(3) 0.1581(2) 0.2559(3) 0.0550(7) Uani d . 1
H H13A 0.9119 0.1980 0.1984 0.066 Uiso calc R 1
C C14 0.7729(3) 0.0894(2) 0.2073(2) 0.0466(6) Uani d . 1
C C15 0.7265(2) 0.03154(18) 0.2978(3) 0.0423(6) Uani d . 1
C C16 0.7836(2) 0.04134(18) 0.4309(2) 0.0406(6) Uani d . 1
H H16A 0.7511 0.0010 0.4887 0.049 Uiso calc R 1

loop_
_atom_site_aniso_label
_atom_site_aniso_U_11
_atom_site_aniso_U_22
_atom_site_aniso_U_33
_atom_site_aniso_U_12
_atom_site_aniso_U_13
_atom_site_aniso_U_23
Fe1 0.0401(2) 0.0435(2) 0.0339(2) -0.00104(15) 0.01172(16) -0.00085(14)
F1 0.1067(16) 0.1008(16) 0.0547(12) 0.0036(13) 0.0083(11) 0.0017(11)
O1 0.0891(16) 0.0831(16) 0.0553(15) -0.0221(13) -0.0132(12) -0.0133(12)
O2 0.0872(17) 0.0784(16) 0.0715(16) -0.0447(14) -0.0020(13) 0.0063(13)
N1 0.0598(15) 0.0478(14) 0.0561(16) -0.0090(11) -0.0059(13) -0.0058(12)
C1 0.083(2) 0.0534(19) 0.103(3) 0.0004(17) 0.042(2) -0.0212(18)
C2 0.144(4) 0.073(2) 0.092(3) 0.057(3) 0.076(3) 0.039(2)
C3 0.066(2) 0.112(3) 0.052(2) 0.037(2) 0.0069(17) -0.0041(19)
C4 0.0476(17) 0.089(2) 0.067(2) 0.0002(15) 0.0259(16) -0.0113(17)
C5 0.0642(19) 0.083(2) 0.0456(17) 0.0086(16) 0.0219(15) -0.0092(15)
C6 0.0538(16) 0.0408(14) 0.0492(16) -0.0028(12) 0.0054(13) 0.0023(12)
C7 0.0634(18) 0.0553(17) 0.0432(16) 0.0124(14) -0.0035(13) 0.0054(13)
C8 0.0386(14) 0.072(2) 0.0537(18) -0.0006(13) -0.0003(13) -0.0148(15)
C9 0.0360(13) 0.0602(17) 0.0482(16) -0.0086(12) 0.0152(12) -0.0138(12)
C10 0.0337(12) 0.0387(13) 0.0437(14) 0.0015(10) 0.0085(11) -0.0061(10)
C11 0.0331(11) 0.0318(11) 0.0439(14) 0.0025(9) 0.0097(10) -0.0042(10)
C12 0.0456(14) 0.0505(16) 0.0491(16) -0.0084(12) 0.0093(12) -0.0019(12)
C13 0.0570(17) 0.0623(18) 0.0462(17) -0.0071(14) 0.0141(14) 0.0093(13)
C14 0.0529(15) 0.0456(15) 0.0371(14) 0.0090(12) 0.0044(12) -0.0016(11)
C15 0.0422(13) 0.0338(13) 0.0465(15) 0.0016(10) 0.0033(11) -0.0049(11)
C16 0.0414(13) 0.0364(13) 0.0431(14) -0.0022(10) 0.0092(11) -0.0001(10)

loop_
_atom_type_symbol
_atom_type_description
_atom_type_scat_dispersion_real
_atom_type_scat_dispersion_imag
_atom_type_scat_source
C C 0.0033 0.0016 'International Tables Vol C Tables 4.2.6.8 and 6.1.1.4'
H H 0.0000 0.0000 'International Tables Vol C Tables 4.2.6.8 and 6.1.1.4'
N N 0.0061 0.0033 'International Tables Vol C Tables 4.2.6.8 and 6.1.1.4'
O O 0.0106 0.0060 'International Tables Vol C Tables 4.2.6.8 and 6.1.1.4'
F F 0.0171 0.0103 'International Tables Vol C Tables 4.2.6.8 and 6.1.1.4'
Fe Fe 0.3463 0.8444 'International Tables Vol C Tables 4.2.6.8 and 6.1.1.4'

loop_
_geom_angle_atom_site_label_1
_geom_angle_atom_site_label_2
_geom_angle_atom_site_label_3
_geom_angle
C2 Fe1 C6 150.29(17)
C2 Fe1 C3 40.35(17)
C6 Fe1 C3 116.29(15)
C2 Fe1 C7 168.62(18)
C6 Fe1 C7 40.87(11)
C3 Fe1 C7 148.56(16)
C2 Fe1 C1 41.30(17)
C6 Fe1 C1 165.73(14)
C3 Fe1 C1 68.37(16)
C7 Fe1 C1 128.39(15)
C2 Fe1 C4 67.20(16)
C6 Fe1 C4 106.83(13)
C3 Fe1 C4 39.52(14)
C7 Fe1 C4 116.06(14)
C1 Fe1 C4 67.53(14)
C2 Fe1 C5 67.39(14)
C6 Fe1 C5 127.76(12)
C3 Fe1 C5 66.94(14)
C7 Fe1 C5 107.56(13)
C1 Fe1 C5 39.74(13)
C4 Fe1 C5 39.89(13)
C2 Fe1 C9 111.37(14)
C6 Fe1 C9 68.15(11)
C3 Fe1 C9 131.73(13)
C7 Fe1 C9 67.85(12)
C1 Fe1 C9 119.91(13)
C4 Fe1 C9 168.00(12)
C5 Fe1 C9 151.70(12)
C2 Fe1 C8 131.73(18)
C6 Fe1 C8 68.30(12)
C3 Fe1 C8 170.03(15)
C7 Fe1 C8 40.45(12)
C1 Fe1 C8 109.48(14)
C4 Fe1 C8 149.69(14)
C5 Fe1 C8 118.12(13)
C9 Fe1 C8 40.07(12)
C2 Fe1 C10 118.74(13)
C6 Fe1 C10 40.70(10)
C3 Fe1 C10 108.72(12)
C7 Fe1 C10 68.67(11)
C1 Fe1 C10 152.91(13)
C4 Fe1 C10 128.37(12)
C5 Fe1 C10 165.91(12)
C9 Fe1 C10 40.87(9)
C8 Fe1 C10 68.45(11)
O2 N1 O1 121.9(2)
O2 N1 C15 119.3(2)
O1 N1 C15 118.8(3)
C5 C1 C2 106.3(3)
C5 C1 Fe1 70.21(18)
C2 C1 Fe1 69.03(19)
C5 C1 H1A 126.8
C2 C1 H1A 126.8
Fe1 C1 H1A 126.8
C3 C2 C1 107.6(3)
C3 C2 Fe1 70.03(19)
C1 C2 Fe1 69.67(19)
C3 C2 H2A 126.2
C1 C2 H2A 126.2
Fe1 C2 H2A 126.2
C4 C3 C2 108.2(3)
C4 C3 Fe1 70.37(19)
C2 C3 Fe1 69.6(2)
C4 C3 H3A 125.9
C2 C3 H3A 125.9
Fe1 C3 H3A 125.9
C3 C4 C5 108.6(3)
C3 C4 Fe1 70.11(19)
C5 C4 Fe1 70.12(17)
C3 C4 H4A 125.7
C5 C4 H4A 125.7
Fe1 C4 H4A 125.7
C1 C5 C4 109.3(3)
C1 C5 Fe1 70.06(18)
C4 C5 Fe1 69.99(17)
C1 C5 H5A 125.3
C4 C5 H5A 125.3
Fe1 C5 H5A 125.3
C7 C6 C10 108.5(2)
C7 C6 Fe1 69.64(16)
C10 C6 Fe1 70.50(14)
C7 C6 H6A 125.7
C10 C6 H6A 125.7
Fe1 C6 H6A 125.7
C8 C7 C6 108.0(3)
C8 C7 Fe1 70.24(16)
C6 C7 Fe1 69.49(15)
C8 C7 H7A 126.0
C6 C7 H7A 126.0
Fe1 C7 H7A 126.0
C9 C8 C7 108.1(2)
C9 C8 Fe1 69.94(15)
C7 C8 Fe1 69.32(16)
C9 C8 H8A 125.9
C7 C8 H8A 125.9
Fe1 C8 H8A 125.9
C8 C9 C10 109.0(2)
C8 C9 Fe1 69.98(16)
C10 C9 Fe1 69.90(13)
C8 C9 H9A 125.5
C10 C9 H9A 125.5
Fe1 C9 H9A 125.5
C6 C10 C9 106.4(2)
C6 C10 C11 128.3(2)
C9 C10 C11 125.3(2)
C6 C10 Fe1 68.80(14)
C9 C10 Fe1 69.23(14)
C11 C10 Fe1 127.59(16)
C16 C11 C12 117.1(2)
C16 C11 C10 122.5(2)
C12 C11 C10 120.3(2)
C13 C12 C11 122.2(2)
C13 C12 H12A 118.9
C11 C12 H12A 118.9
C12 C13 C14 121.2(3)
C12 C13 H13A 119.4
C14 C13 H13A 119.4
F1 C14 C13 118.5(2)
F1 C14 C15 124.5(2)
C13 C14 C15 117.0(2)
C16 C15 C14 121.8(2)
C16 C15 N1 117.9(2)
C14 C15 N1 120.4(2)
C11 C16 C15 120.7(2)
C11 C16 H16A 119.7
C15 C16 H16A 119.7

loop_
_geom_bond_atom_site_label_1
_geom_bond_atom_site_label_2
_geom_bond_distance
_geom_bond_publ_flag
Fe1 C2 2.026(3) ?
Fe1 C6 2.030(3) ?
Fe1 C3 2.032(3) ?
Fe1 C7 2.032(3) ?
Fe1 C1 2.035(3) ?
Fe1 C4 2.035(3) ?
Fe1 C5 2.037(3) ?
Fe1 C9 2.044(2) ?
Fe1 C8 2.044(3) ?
Fe1 C10 2.052(2) ?
F1 C14 1.350(3) yes
O1 N1 1.240(3) yes
O2 N1 1.211(3) yes
N1 C15 1.443(3) yes
C1 C5 1.384(5) ?
C1 C2 1.432(6) ?
C1 H1A 0.9800 ?
C2 C3 1.400(6) ?
C2 H2A 0.9800 ?
C3 C4 1.375(5) ?
C3 H3A 0.9800 ?
C4 C5 1.389(5) ?
C4 H4A 0.9800 ?
C5 H5A 0.9800 ?
C6 C7 1.418(4) ?
C6 C10 1.420(4) ?
C6 H6A 0.9800 ?
C7 C8 1.409(4) ?
C7 H7A 0.9800 ?
C8 C9 1.401(4) ?
C8 H8A 0.9800 ?
C9 C10 1.430(3) ?
C9 H9A 0.9800 ?
C10 C11 1.470(3) ?
C11 C16 1.377(3) ?
C11 C12 1.398(4) ?
C12 C13 1.363(4) ?
C12 H12A 0.9300 ?
C13 C14 1.386(4) ?
C13 H13A 0.9300 ?
C14 C15 1.393(4) ?
C15 C16 1.392(4) ?
C16 H16A 0.9300 ?

loop_
_geom_torsion_atom_site_label_1
_geom_torsion_atom_site_label_2
_geom_torsion_atom_site_label_3
_geom_torsion_atom_site_label_4
_geom_torsion
C2 Fe1 C1 C5 117.3(3)
C6 Fe1 C1 C5 -32.4(6)
C3 Fe1 C1 C5 79.5(2)
C7 Fe1 C1 C5 -69.4(3)
C4 Fe1 C1 C5 36.7(2)
C9 Fe1 C1 C5 -153.8(2)
C8 Fe1 C1 C5 -110.9(2)
C10 Fe1 C1 C5 168.5(2)
C6 Fe1 C1 C2 -149.7(5)
C3 Fe1 C1 C2 -37.8(2)
C7 Fe1 C1 C2 173.3(2)
C4 Fe1 C1 C2 -80.5(3)
C5 Fe1 C1 C2 -117.3(3)
C9 Fe1 C1 C2 89.0(3)
C8 Fe1 C1 C2 131.8(2)
C10 Fe1 C1 C2 51.3(4)
C5 C1 C2 C3 -0.6(4)
Fe1 C1 C2 C3 60.1(2)
C5 C1 C2 Fe1 -60.6(2)
C6 Fe1 C2 C3 47.0(3)
C7 Fe1 C2 C3 -146.1(7)
C1 Fe1 C2 C3 -118.5(3)
C4 Fe1 C2 C3 -37.1(2)
C5 Fe1 C2 C3 -80.5(2)
C9 Fe1 C2 C3 130.0(2)
C8 Fe1 C2 C3 171.27(19)
C10 Fe1 C2 C3 85.4(2)
C6 Fe1 C2 C1 165.5(2)
C3 Fe1 C2 C1 118.5(3)
C7 Fe1 C2 C1 -27.6(8)
C4 Fe1 C2 C1 81.4(2)
C5 Fe1 C2 C1 38.0(2)
C9 Fe1 C2 C1 -111.5(2)
C8 Fe1 C2 C1 -70.2(3)
C10 Fe1 C2 C1 -156.10(19)
C1 C2 C3 C4 0.2(4)
Fe1 C2 C3 C4 60.0(2)
C1 C2 C3 Fe1 -59.8(2)
C2 Fe1 C3 C4 -119.1(3)
C6 Fe1 C3 C4 84.8(2)
C7 Fe1 C3 C4 48.7(4)
C1 Fe1 C3 C4 -80.5(2)
C5 Fe1 C3 C4 -37.4(2)
C9 Fe1 C3 C4 168.11(19)
C10 Fe1 C3 C4 128.2(2)
C6 Fe1 C3 C2 -156.2(2)
C7 Fe1 C3 C2 167.8(2)
C1 Fe1 C3 C2 38.6(2)
C4 Fe1 C3 C2 119.1(3)
C5 Fe1 C3 C2 81.7(2)
C9 Fe1 C3 C2 -72.8(3)
C10 Fe1 C3 C2 -112.7(2)
C2 C3 C4 C5 0.2(4)
Fe1 C3 C4 C5 59.8(2)
C2 C3 C4 Fe1 -59.6(2)
C2 Fe1 C4 C3 37.9(2)
C6 Fe1 C4 C3 -111.1(2)
C7 Fe1 C4 C3 -154.1(2)
C1 Fe1 C4 C3 82.8(3)
C5 Fe1 C4 C3 119.4(3)
C9 Fe1 C4 C3 -47.7(7)
C8 Fe1 C4 C3 173.2(3)
C10 Fe1 C4 C3 -71.6(3)
C2 Fe1 C4 C5 -81.5(3)
C6 Fe1 C4 C5 129.5(2)
C3 Fe1 C4 C5 -119.4(3)
C7 Fe1 C4 C5 86.5(2)
C1 Fe1 C4 C5 -36.6(2)
C9 Fe1 C4 C5 -167.1(6)
C8 Fe1 C4 C5 53.8(4)
C10 Fe1 C4 C5 169.05(18)
C2 C1 C5 C4 0.7(4)
Fe1 C1 C5 C4 -59.1(2)
C2 C1 C5 Fe1 59.9(2)
C3 C4 C5 C1 -0.6(4)
Fe1 C4 C5 C1 59.2(2)
C3 C4 C5 Fe1 -59.8(2)
C2 Fe1 C5 C1 -39.5(3)
C6 Fe1 C5 C1 170.4(2)
C3 Fe1 C5 C1 -83.4(3)
C7 Fe1 C5 C1 129.7(2)
C4 Fe1 C5 C1 -120.5(3)
C9 Fe1 C5 C1 53.9(4)
C8 Fe1 C5 C1 87.1(3)
C10 Fe1 C5 C1 -158.2(4)
C2 Fe1 C5 C4 81.0(3)
C6 Fe1 C5 C4 -69.2(2)
C3 Fe1 C5 C4 37.1(2)
C7 Fe1 C5 C4 -109.9(2)
C1 Fe1 C5 C4 120.5(3)
C9 Fe1 C5 C4 174.4(2)
C8 Fe1 C5 C4 -152.5(2)
C10 Fe1 C5 C4 -37.7(6)
C2 Fe1 C6 C7 176.1(3)
C3 Fe1 C6 C7 -152.05(19)
C1 Fe1 C6 C7 -46.1(6)
C4 Fe1 C6 C7 -110.6(2)
C5 Fe1 C6 C7 -71.8(2)
C9 Fe1 C6 C7 80.96(19)
C8 Fe1 C6 C7 37.65(18)
C10 Fe1 C6 C7 119.4(2)
C2 Fe1 C6 C10 56.7(3)
C3 Fe1 C6 C10 88.55(19)
C7 Fe1 C6 C10 -119.4(2)
C1 Fe1 C6 C10 -165.5(5)
C4 Fe1 C6 C10 130.00(16)
C5 Fe1 C6 C10 168.77(16)
C9 Fe1 C6 C10 -38.45(15)
C8 Fe1 C6 C10 -81.75(17)
C10 C6 C7 C8 0.1(3)
Fe1 C6 C7 C8 -59.9(2)
C10 C6 C7 Fe1 60.00(18)
C2 Fe1 C7 C8 -51.1(7)
C6 Fe1 C7 C8 119.0(3)
C3 Fe1 C7 C8 172.6(2)
C1 Fe1 C7 C8 -74.1(2)
C4 Fe1 C7 C8 -155.19(18)
C5 Fe1 C7 C8 -113.01(19)
C9 Fe1 C7 C8 37.24(17)
C10 Fe1 C7 C8 81.39(18)
C2 Fe1 C7 C6 -170.1(6)
C3 Fe1 C7 C6 53.7(3)
C1 Fe1 C7 C6 166.90(18)
C4 Fe1 C7 C6 85.8(2)
C5 Fe1 C7 C6 128.01(19)
C9 Fe1 C7 C6 -81.73(18)
C8 Fe1 C7 C6 -119.0(3)
C10 Fe1 C7 C6 -37.58(16)
C6 C7 C8 C9 0.1(3)
Fe1 C7 C8 C9 -59.4(2)
C6 C7 C8 Fe1 59.5(2)
C2 Fe1 C8 C9 -72.4(2)
C6 Fe1 C8 C9 81.42(17)
C7 Fe1 C8 C9 119.5(2)
C1 Fe1 C8 C9 -113.64(19)
C4 Fe1 C8 C9 167.8(2)
C5 Fe1 C8 C9 -156.27(17)
C10 Fe1 C8 C9 37.48(15)
C2 Fe1 C8 C7 168.1(2)
C6 Fe1 C8 C7 -38.04(17)
C1 Fe1 C8 C7 126.90(19)
C4 Fe1 C8 C7 48.3(3)
C5 Fe1 C8 C7 84.3(2)
C9 Fe1 C8 C7 -119.5(2)
C10 Fe1 C8 C7 -81.98(18)
C7 C8 C9 C10 -0.2(3)
Fe1 C8 C9 C10 -59.20(18)
C7 C8 C9 Fe1 59.0(2)
C2 Fe1 C9 C8 130.2(2)
C6 Fe1 C9 C8 -81.82(18)
C3 Fe1 C9 C8 171.8(2)
C7 Fe1 C9 C8 -37.58(17)
C1 Fe1 C9 C8 85.1(2)
C4 Fe1 C9 C8 -149.1(6)
C5 Fe1 C9 C8 48.5(3)
C10 Fe1 C9 C8 -120.1(2)
C2 Fe1 C9 C10 -109.7(2)
C6 Fe1 C9 C10 38.30(15)
C3 Fe1 C9 C10 -68.1(3)
C7 Fe1 C9 C10 82.54(17)
C1 Fe1 C9 C10 -154.81(19)
C4 Fe1 C9 C10 -28.9(7)
C5 Fe1 C9 C10 168.6(2)
C8 Fe1 C9 C10 120.1(2)
C7 C6 C10 C9 -0.2(3)
Fe1 C6 C10 C9 59.29(17)
C7 C6 C10 C11 178.7(2)
Fe1 C6 C10 C11 -121.8(2)
C7 C6 C10 Fe1 -59.47(19)
C8 C9 C10 C6 0.2(3)
Fe1 C9 C10 C6 -59.01(17)
C8 C9 C10 C11 -178.7(2)
Fe1 C9 C10 C11 122.1(2)
C8 C9 C10 Fe1 59.25(19)
C2 Fe1 C10 C6 -151.8(2)
C3 Fe1 C10 C6 -108.9(2)
C7 Fe1 C10 C6 37.73(16)
C1 Fe1 C10 C6 172.2(3)
C4 Fe1 C10 C6 -69.3(2)
C5 Fe1 C10 C6 -39.2(5)
C9 Fe1 C10 C6 118.1(2)
C8 Fe1 C10 C6 81.33(17)
C2 Fe1 C10 C9 90.1(2)
C6 Fe1 C10 C9 -118.1(2)
C3 Fe1 C10 C9 133.0(2)
C7 Fe1 C10 C9 -80.38(18)
C1 Fe1 C10 C9 54.1(3)
C4 Fe1 C10 C9 172.63(18)
C5 Fe1 C10 C9 -157.3(5)
C8 Fe1 C10 C9 -36.78(17)
C2 Fe1 C10 C11 -29.2(3)
C6 Fe1 C10 C11 122.6(3)
C3 Fe1 C10 C11 13.8(3)
C7 Fe1 C10 C11 160.4(2)
C1 Fe1 C10 C11 -65.1(4)
C4 Fe1 C10 C11 53.4(3)
C5 Fe1 C10 C11 83.4(5)
C9 Fe1 C10 C11 -119.2(3)
C8 Fe1 C10 C11 -156.0(2)
C6 C10 C11 C16 2.7(4)
C9 C10 C11 C16 -178.6(2)
Fe1 C10 C11 C16 -88.7(3)
C6 C10 C11 C12 -175.2(2)
C9 C10 C11 C12 3.5(4)
Fe1 C10 C11 C12 93.3(3)
C16 C11 C12 C13 0.0(4)
C10 C11 C12 C13 178.1(3)
C11 C12 C13 C14 0.3(5)
C12 C13 C14 F1 179.3(3)
C12 C13 C14 C15 -0.1(4)
F1 C14 C15 C16 -179.8(2)
C13 C14 C15 C16 -0.5(4)
F1 C14 C15 N1 0.6(4)
C13 C14 C15 N1 179.9(2)
O2 N1 C15 C16 1.3(4)
O1 N1 C15 C16 -179.2(2)
O2 N1 C15 C14 -179.1(3)
O1 N1 C15 C14 0.4(4)
C12 C11 C16 C15 -0.5(3)
C10 C11 C16 C15 -178.5(2)
C14 C15 C16 C11 0.8(4)
N1 C15 C16 C11 -179.6(2)
